data_1535302
loop_
_publ_author_name
'Mialane, P.'
'Dolbecq, A.'
'Mallard, A.'
'Lisnard, L.'
'Marrot, J.'
'Secheresse, F.'

_publ_section_title
;
 [eta-P Mo12 O36 (OH)4 {La (H2 O)4}4]5+: The First eta-P Mo12 O40 Keggin
 Ion and Its Association with the Two-Electron-Reduced alpha-P Mo12 O40
 Isomer
;
_journal_name_full 'Angew. Chem. Int. ed.'
_journal_page_first 2398
_journal_page_last 2401
_journal_volume 41
_journal_year 2002
_chemical_formula_sum 'Br5 H36 La4 Mo12 O56 P'
_chemical_name_systematic 'P Mo12 O36 (O H)4 (La (H2 O)4)4 Br5'
_space_group_IT_number 215
_symmetry_space_group_name_Hall 'P -4 2 3'
_symmetry_space_group_name_H-M 'P -4 3 m'
_cell_angle_alpha 90
_cell_angle_beta 90
_cell_angle_gamma 90
_cell_formula_units_Z 1
_cell_length_a 12.2256
_cell_length_b 12.2256
_cell_length_c 12.2256
_cell_volume 1827.303
_citation_journal_id_ASTM ACIEF5
_cod_data_source_file Mialane_ACIEF5_2002_560.cif
_cod_data_source_block H36Br5La4Mo12O56P1
_cod_original_formula_sum 'H36 Br5 La4 Mo12 O56 P1'
_cod_database_code 1535302

loop_
_symmetry_equiv_pos_as_xyz
x,y,z
y,-x,-z
-x,-y,z
-y,x,-z
x,-y,-z
-y,-x,z
-x,y,-z
y,x,z
z,x,y
x,-z,-y
-z,-x,y
-x,z,-y
z,-x,-y
-x,-z,y
-z,x,-y
x,z,y
y,z,x
y,-z,-x
-z,-y,x
-y,z,-x
z,y,x
-y,-z,x
-z,y,-x
z,-y,-x

loop_
_atom_site_label
_atom_site_type_symbol
_atom_site_fract_x
_atom_site_fract_y
_atom_site_fract_z
_atom_site_occupancy
_atom_site_U_iso_or_equiv
P1 P+5 0 0 0 1 0.0
O3 O-2 0.2583 0.0803 0.0803 1 0.0
O5 O-2 0.2592 0.114 0.4129 0.5 0.0
O6 O-2 0.3443 0.3443 0.3443 1 0.0
O4 O-2 0.4137 0.0967 -0.0967 1 0.0
La1 La+3 0.22367 0.22367 0.22367 1 0.0
Mo1 Mo+5 0.28039 0.07799 -0.07799 1 0.0
Br2 Br-1 0.4121 0.143 -0.4121 0.25 0.0
O1 O-2 0.0749 0.0749 -0.0749 1 0.0
Br1 Br-1 0.3584 0.2789 -0.3584 0.17 0.0
O2 O-2 0.2339 0.0743 -0.2339 1 0.0
